data_2224623
loop_
_publ_author_name
'Feng, Sun'

_publ_section_title
;
 Poly[hexaaquabis(\m~3~-terephthalato)(\m~2~-terephthalato)diytterbium(III)]
;
_journal_coeditor_code GK2241
_journal_issue 1
_journal_name_full 'Acta Crystallographica Section E'
_journal_page_first m33
_journal_paper_doi 10.1107/S160053680905171X
_journal_volume 66
_journal_year 2010
_chemical_formula_iupac '[Yb2 (C8 H4 O4)3 (H2 O)6]'
_chemical_formula_moiety 'C12 H12 O9 Yb'
_chemical_formula_sum 'C12 H12 O9 Yb'
_chemical_formula_weight 473.26
_chemical_name_systematic
;
Poly[hexaaquabis(\m~3~-terephthalato)(\m~2~-terephthalato)diytterbium(III)]
;
_space_group_IT_number 2
_symmetry_cell_setting triclinic
_symmetry_space_group_name_Hall '-P 1'
_symmetry_space_group_name_H-M 'P -1'
_atom_sites_solution_hydrogens geom
_atom_sites_solution_primary direct
_atom_sites_solution_secondary difmap
_audit_creation_method SHELXL-97
_cell_angle_alpha 68.8270(10)
_cell_angle_beta 71.0240(10)
_cell_angle_gamma 75.2060(10)
_cell_formula_units_Z 2
_cell_length_a 7.8413(7)
_cell_length_b 9.5545(8)
_cell_length_c 10.6561(9)
_cell_measurement_reflns_used 2800
_cell_measurement_temperature 296(2)
_cell_measurement_theta_max 27.80
_cell_measurement_theta_min 2.62
_cell_volume 695.34(10)
_computing_cell_refinement 'SAINT (Bruker, 2004)'
_computing_data_collection 'APEX2 (Bruker, 2004)'
_computing_data_reduction 'SAINT (Bruker, 2004)'
_computing_molecular_graphics 'SHELXTL (Sheldrick, 2008)'
_computing_publication_material 'SHELXL-97 (Sheldrick, 2008)'
_computing_structure_refinement 'SHELXL-97 (Sheldrick, 2008)'
_computing_structure_solution 'SHELXS-97 (Sheldrick, 2008)'
_diffrn_ambient_temperature 296(2)
_diffrn_detector_area_resol_mean 0
_diffrn_measured_fraction_theta_full 0.976
_diffrn_measured_fraction_theta_max 0.976
_diffrn_measurement_device_type 'Bruker APEXII area-detector diffractometer'
_diffrn_measurement_method '\f and \w scan'
_diffrn_radiation_monochromator graphite
_diffrn_radiation_source 'fine-focus sealed tube'
_diffrn_radiation_type MoK\a
_diffrn_radiation_wavelength 0.71073
_diffrn_reflns_av_R_equivalents 0.0148
_diffrn_reflns_av_sigmaI/netI 0.0276
_diffrn_reflns_limit_h_max 7
_diffrn_reflns_limit_h_min -9
_diffrn_reflns_limit_k_max 11
_diffrn_reflns_limit_k_min -10
_diffrn_reflns_limit_l_max 11
_diffrn_reflns_limit_l_min -12
_diffrn_reflns_number 3564
_diffrn_reflns_theta_full 25.19
_diffrn_reflns_theta_max 25.19
_diffrn_reflns_theta_min 2.12
_diffrn_standards_decay_% 0
_diffrn_standards_interval_count 0
_diffrn_standards_interval_time 0
_diffrn_standards_number 0
_exptl_absorpt_coefficient_mu 6.770
_exptl_absorpt_correction_T_max 0.316
_exptl_absorpt_correction_T_min 0.251
_exptl_absorpt_correction_type multi-scan
_exptl_absorpt_process_details '(<i>SADABS</i>; Sheldrick, 1996)'
_exptl_crystal_colour colorless
_exptl_crystal_density_diffrn 2.260
_exptl_crystal_density_method 'not measured'
_exptl_crystal_description block
_exptl_crystal_F_000 452
_exptl_crystal_size_max 0.21
_exptl_crystal_size_mid 0.18
_exptl_crystal_size_min 0.17
_refine_diff_density_max 0.823
_refine_diff_density_min -0.726
_refine_ls_extinction_method none
_refine_ls_goodness_of_fit_ref 1.042
_refine_ls_hydrogen_treatment mixed
_refine_ls_matrix_type full
_refine_ls_number_parameters 217
_refine_ls_number_reflns 2444
_refine_ls_number_restraints 9
_refine_ls_restrained_S_all 1.041
_refine_ls_R_factor_all 0.0221
_refine_ls_R_factor_gt 0.0204
_refine_ls_shift/su_max 0.003
_refine_ls_shift/su_mean 0.000
_refine_ls_structure_factor_coef Fsqd
_refine_ls_weighting_details 'calc w=1/[\s^2^(Fo^2^)+(0.0237P)^2^+0.8814P] where P=(Fo^2^+2Fc^2^)/3'
_refine_ls_weighting_scheme calc
_refine_ls_wR_factor_gt 0.0474
_refine_ls_wR_factor_ref 0.0483
_reflns_number_gt 2323
_reflns_number_total 2444
_reflns_threshold_expression >2sigma(I)
_cod_data_source_file gk2241.cif
_cod_data_source_block I
_cod_database_code 2224623
_cod_database_fobs_code 2224623

loop_
_symmetry_equiv_pos_as_xyz
'x, y, z'
'-x, -y, -z'

loop_
_atom_site_type_symbol
_atom_site_label
_atom_site_fract_x
_atom_site_fract_y
_atom_site_fract_z
_atom_site_U_iso_or_equiv
_atom_site_adp_type
_atom_site_calc_flag
_atom_site_refinement_flags
_atom_site_occupancy
_atom_site_disorder_assembly
_atom_site_disorder_group
Yb Yb1 0.26626(2) 0.294523(19) 1.006579(16) 0.01940(7) Uani d . 1 . .
C C1 0.2794(6) 0.7548(5) 0.1682(4) 0.0244(9) Uani d . 1 . .
C C2 0.2113(6) 0.6900(5) 0.3233(4) 0.0231(9) Uani d . 1 . .
C C3 0.3017(8) 0.5574(6) 0.3942(5) 0.0546(17) Uani d . 1 . .
H H3 0.3999 0.5039 0.3444 0.066 Uiso calc R 1 . .
C C4 0.2506(8) 0.5012(6) 0.5381(5) 0.0501(15) Uani d . 1 . .
H H4 0.3117 0.4094 0.5839 0.060 Uiso calc R 1 . .
C C5 0.1094(6) 0.5813(5) 0.6133(4) 0.0238(9) Uani d . 1 . .
C C6 0.0601(5) 0.5283(5) 0.7702(4) 0.0210(8) Uani d . 1 . .
C C7 0.0173(7) 0.7138(6) 0.5423(5) 0.0465(14) Uani d . 1 . .
H H7 -0.0791 0.7690 0.5917 0.056 Uiso calc R 1 . .
C C8 0.0665(7) 0.7660(6) 0.3982(5) 0.0435(13) Uani d . 1 . .
H H8 0.0001 0.8540 0.3519 0.052 Uiso calc R 1 . .
C C9 0.3969(5) 0.1538(5) 1.2422(4) 0.0221(9) Uani d . 1 . .
C C10 0.4506(6) 0.0733(5) 1.3751(4) 0.0243(9) Uani d . 1 . .
C C11 0.5442(8) 0.1424(5) 1.4211(5) 0.0406(13) Uani d . 1 . .
H H11 0.5754 0.2380 1.3678 0.049 Uiso calc R 1 . .
C C12 0.4091(8) -0.0693(6) 1.4544(5) 0.0411(13) Uani d . 1 . .
H H12 0.3486 -0.1171 1.4234 0.049 Uiso calc R 1 . .
O O1 0.1745(4) 0.8546(4) 0.1024(3) 0.0324(7) Uani d . 1 . .
O O2 0.4422(4) 0.7076(4) 0.1137(3) 0.0361(8) Uani d . 1 . .
O O3 -0.0475(4) 0.6148(4) 0.8340(3) 0.0317(7) Uani d . 1 . .
O O4 0.1368(5) 0.3988(3) 0.8290(3) 0.0336(7) Uani d . 1 . .
O O5 0.4165(4) 0.2898(3) 1.1772(3) 0.0276(7) Uani d . 1 . .
O O6 0.3249(4) 0.0831(3) 1.1957(3) 0.0271(7) Uani d . 1 . .
O O1W 0.3026(5) 0.5482(4) 0.9349(4) 0.0387(8) Uani d D 1 . .
H H1W 0.221(4) 0.617(4) 0.914(6) 0.058 Uiso d D 1 . .
H H2W 0.393(4) 0.589(5) 0.908(6) 0.058 Uiso d D 1 . .
O O2W 0.0025(5) 0.1676(4) 1.0747(4) 0.0358(8) Uani d D 1 . .
H H3W -0.038(7) 0.168(5) 1.013(4) 0.054 Uiso d D 1 . .
H H4W 0.030(8) 0.0778(19) 1.115(5) 0.054 Uiso d D 1 . .
O O3W 0.3438(5) 0.0930(3) 0.9110(3) 0.0329(7) Uani d D 1 . .
H H5W 0.451(2) 0.065(5) 0.877(5) 0.049 Uiso d D 1 . .
H H6W 0.303(5) 0.014(3) 0.957(5) 0.049 Uiso d D 1 . .

loop_
_atom_site_aniso_label
_atom_site_aniso_U_11
_atom_site_aniso_U_22
_atom_site_aniso_U_33
_atom_site_aniso_U_12
_atom_site_aniso_U_13
_atom_site_aniso_U_23
Yb1 0.02266(11) 0.02072(11) 0.01111(10) -0.00012(7) -0.00580(7) -0.00153(7)
C1 0.027(2) 0.026(2) 0.021(2) -0.0095(19) -0.0056(18) -0.0052(18)
C2 0.026(2) 0.028(2) 0.015(2) -0.0081(18) -0.0059(16) -0.0031(17)
C3 0.064(4) 0.049(3) 0.019(2) 0.029(3) -0.001(2) -0.006(2)
C4 0.065(4) 0.039(3) 0.017(2) 0.027(3) -0.008(2) -0.002(2)
C5 0.026(2) 0.023(2) 0.018(2) -0.0040(18) -0.0057(17) -0.0023(17)
C6 0.023(2) 0.022(2) 0.018(2) -0.0043(17) -0.0086(17) -0.0035(17)
C7 0.036(3) 0.053(3) 0.019(2) 0.024(2) 0.002(2) -0.003(2)
C8 0.034(3) 0.050(3) 0.018(2) 0.019(2) -0.005(2) 0.003(2)
C9 0.021(2) 0.027(2) 0.015(2) -0.0004(17) -0.0046(16) -0.0045(18)
C10 0.030(2) 0.023(2) 0.018(2) 0.0013(18) -0.0117(17) -0.0023(17)
C11 0.070(4) 0.028(3) 0.029(3) -0.019(2) -0.028(2) 0.007(2)
C12 0.066(4) 0.036(3) 0.033(3) -0.020(3) -0.034(3) 0.003(2)
O1 0.0370(18) 0.0362(18) 0.0199(15) -0.0057(15) -0.0127(14) 0.0009(14)
O2 0.0302(18) 0.046(2) 0.0226(16) -0.0030(15) 0.0006(13) -0.0083(15)
O3 0.0330(17) 0.0383(19) 0.0170(15) 0.0030(14) -0.0030(13) -0.0094(14)
O4 0.054(2) 0.0251(17) 0.0212(16) 0.0009(15) -0.0202(15) -0.0014(13)
O5 0.0352(17) 0.0276(17) 0.0182(15) -0.0074(13) -0.0135(13) 0.0027(13)
O6 0.0391(18) 0.0250(16) 0.0196(15) -0.0059(13) -0.0179(13) 0.0003(13)
O1W 0.0313(18) 0.0267(18) 0.052(2) -0.0055(14) -0.0105(17) -0.0049(16)
O2W 0.0395(19) 0.0379(19) 0.0327(19) -0.0096(16) -0.0140(15) -0.0074(15)
O3W 0.0388(19) 0.0277(17) 0.0296(18) -0.0009(14) -0.0077(15) -0.0096(14)

loop_
_atom_type_symbol
_atom_type_description
_atom_type_scat_dispersion_real
_atom_type_scat_dispersion_imag
_atom_type_scat_source
C C 0.0033 0.0016 'International Tables Vol C Tables 4.2.6.8 and 6.1.1.4'
H H 0.0000 0.0000 'International Tables Vol C Tables 4.2.6.8 and 6.1.1.4'
O O 0.0106 0.0060 'International Tables Vol C Tables 4.2.6.8 and 6.1.1.4'
Yb Yb -0.3850 5.5486 'International Tables Vol C Tables 4.2.6.8 and 6.1.1.4'

loop_
_geom_angle_atom_site_label_1
_geom_angle_atom_site_label_2
_geom_angle_atom_site_label_3
_geom_angle_site_symmetry_1
_geom_angle_site_symmetry_3
_geom_angle
_geom_angle_publ_flag
O2 Yb1 O4 2_666 . 98.80(12) ?
O2 Yb1 O3 2_666 2_567 144.25(12) ?
O4 Yb1 O3 . 2_567 98.76(12) ?
O2 Yb1 O1W 2_666 . 76.69(12) ?
O4 Yb1 O1W . . 77.10(12) ?
O3 Yb1 O1W 2_567 . 77.26(12) ?
O2 Yb1 O3W 2_666 . 73.41(12) ?
O4 Yb1 O3W . . 79.48(11) ?
O3 Yb1 O3W 2_567 . 140.62(12) ?
O1W Yb1 O3W . . 138.30(12) ?
O2 Yb1 O6 2_666 . 94.87(11) ?
O4 Yb1 O6 . . 148.87(11) ?
O3 Yb1 O6 2_567 . 85.72(11) ?
O1W Yb1 O6 . . 133.53(11) ?
O3W Yb1 O6 . . 77.85(11) ?
O2 Yb1 O2W 2_666 . 143.67(12) ?
O4 Yb1 O2W . . 74.76(12) ?
O3 Yb1 O2W 2_567 . 71.38(12) ?
O1W Yb1 O2W . . 133.46(12) ?
O3W Yb1 O2W . . 70.26(12) ?
O6 Yb1 O2W . . 77.66(11) ?
O2 Yb1 O5 2_666 . 77.29(11) ?
O4 Yb1 O5 . . 156.47(11) ?
O3 Yb1 O5 2_567 . 74.22(11) ?
O1W Yb1 O5 . . 79.44(11) ?
O3W Yb1 O5 . . 120.37(11) ?
O6 Yb1 O5 . . 54.27(9) ?
O2W Yb1 O5 . . 121.90(10) ?
O2 Yb1 C9 2_666 . 86.23(11) ?
O4 Yb1 C9 . . 174.57(12) ?
O3 Yb1 C9 2_567 . 78.02(11) ?
O1W Yb1 C9 . . 106.19(13) ?
O3W Yb1 C9 . . 100.18(12) ?
O6 Yb1 C9 . . 27.39(11) ?
O2W Yb1 C9 . . 99.99(11) ?
O5 Yb1 C9 . . 26.89(11) ?
O1 C1 O2 . . 124.3(4) ?
O1 C1 C2 . . 118.7(4) ?
O2 C1 C2 . . 116.9(4) ?
C8 C2 C3 . . 118.3(4) ?
C8 C2 C1 . . 121.2(4) ?
C3 C2 C1 . . 120.3(4) ?
C2 C3 C4 . . 121.6(5) ?
C2 C3 H3 . . 119.2 ?
C4 C3 H3 . . 119.2 ?
C5 C4 C3 . . 119.9(4) ?
C5 C4 H4 . . 120.1 ?
C3 C4 H4 . . 120.1 ?
C4 C5 C7 . . 118.6(4) ?
C4 C5 C6 . . 120.8(4) ?
C7 C5 C6 . . 120.5(4) ?
O3 C6 O4 . . 123.7(4) ?
O3 C6 C5 . . 118.9(4) ?
O4 C6 C5 . . 117.3(4) ?
C5 C7 C8 . . 120.8(4) ?
C5 C7 H7 . . 119.6 ?
C8 C7 H7 . . 119.6 ?
C2 C8 C7 . . 120.8(4) ?
C2 C8 H8 . . 119.6 ?
C7 C8 H8 . . 119.6 ?
O5 C9 O6 . . 119.7(4) ?
O5 C9 C10 . . 121.4(4) ?
O6 C9 C10 . . 118.8(4) ?
O5 C9 Yb1 . . 62.0(2) ?
O6 C9 Yb1 . . 57.76(19) ?
C10 C9 Yb1 . . 174.7(3) ?
C12 C10 C11 . . 118.9(4) ?
C12 C10 C9 . . 121.2(4) ?
C11 C10 C9 . . 119.9(4) ?
C12 C11 C10 2_658 . 120.0(4) ?
C12 C11 H11 2_658 . 120.0 ?
C10 C11 H11 . . 120.0 ?
C10 C12 C11 . 2_658 121.1(4) ?
C10 C12 H12 . . 119.5 ?
C11 C12 H12 2_658 . 119.5 ?
C1 O2 Yb1 . 2_666 161.1(3) ?
C6 O3 Yb1 . 2_567 162.9(3) ?
C6 O4 Yb1 . . 137.1(3) ?
C9 O5 Yb1 . . 91.1(2) ?
C9 O6 Yb1 . . 94.8(2) ?
Yb1 O1W H1W . . 121(3) ?
Yb1 O1W H2W . . 132(3) ?
H1W O1W H2W . . 105(5) ?
Yb1 O2W H3W . . 118(4) ?
Yb1 O2W H4W . . 109(4) ?
H3W O2W H4W . . 105(5) ?
Yb1 O3W H5W . . 119(4) ?
Yb1 O3W H6W . . 119(4) ?
H5W O3W H6W . . 104(4) ?

loop_
_geom_bond_atom_site_label_1
_geom_bond_atom_site_label_2
_geom_bond_site_symmetry_2
_geom_bond_distance
_geom_bond_publ_flag
Yb1 O2 2_666 2.227(3) ?
Yb1 O4 . 2.231(3) ?
Yb1 O3 2_567 2.233(3) ?
Yb1 O1W . 2.327(3) ?
Yb1 O3W . 2.352(3) ?
Yb1 O6 . 2.354(3) ?
Yb1 O2W . 2.438(3) ?
Yb1 O5 . 2.450(3) ?
Yb1 C9 . 2.773(4) ?
C1 O1 . 1.252(5) ?
C1 O2 . 1.259(5) ?
C1 C2 . 1.502(5) ?
C2 C8 . 1.364(6) ?
C2 C3 . 1.370(6) ?
C3 C4 . 1.385(6) ?
C3 H3 . 0.9300 ?
C4 C5 . 1.373(6) ?
C4 H4 . 0.9300 ?
C5 C7 . 1.376(6) ?
C5 C6 . 1.507(5) ?
C6 O3 . 1.238(5) ?
C6 O4 . 1.261(5) ?
C7 C8 . 1.384(6) ?
C7 H7 . 0.9300 ?
C8 H8 . 0.9300 ?
C9 O5 . 1.255(5) ?
C9 O6 . 1.280(5) ?
C9 C10 . 1.487(5) ?
C10 C12 . 1.376(6) ?
C10 C11 . 1.389(6) ?
C11 C12 2_658 1.378(6) ?
C11 H11 . 0.9300 ?
C12 C11 2_658 1.378(6) ?
C12 H12 . 0.9300 ?
O2 Yb1 2_666 2.227(3) ?
O3 Yb1 2_567 2.233(3) ?
O1W H1W . 0.81(4) ?
O1W H2W . 0.82(4) ?
O2W H3W . 0.82(5) ?
O2W H4W . 0.82(3) ?
O3W H5W . 0.82(3) ?
O3W H6W . 0.82(4) ?

loop_
_geom_hbond_atom_site_label_D
_geom_hbond_atom_site_label_H
_geom_hbond_atom_site_label_A
_geom_hbond_site_symmetry_A
_geom_hbond_distance_DH
_geom_hbond_distance_HA
_geom_hbond_distance_DA
_geom_hbond_angle_DHA
O1W H1W O2W 2_567 0.81(4) 2.35(3) 3.123(5) 158(6)
O1W H1W O3 . 0.81(4) 2.52(4) 3.104(5) 130(4)
O1W H2W O5 2_667 0.82(4) 1.91(5) 2.714(4) 170(5)
O2W H3W O1 2_566 0.82(5) 1.97(5) 2.771(4) 167(5)
O2W H4W O1 1_546 0.82(3) 2.17(3) 2.900(5) 149(5)
O3W H5W O6 2_657 0.82(3) 2.08(2) 2.846(4) 156(4)
O3W H6W O1 1_546 0.82(4) 1.95(4) 2.746(4) 165(5)
